data_7014560
loop_
_publ_author_name
'Miyasaka, Hitoshi'
'Motokawa, Natsuko'
'Atsuumi, Ryo'
'Kamo, Hiromichi'
'Asai, Yuichiro'
'Yamashita, Masahiro'

_publ_section_title
;
 Tuning of the ionization potential of paddlewheel diruthenium(II, II)
 complexes with fluorine atoms on the benzoate ligands.
;
_journal_issue 3
_journal_name_full 'Dalton transactions (Cambridge, England : 2003)'
_journal_page_first 673
_journal_page_last 682
_journal_paper_doi 10.1039/c0dt00956c
_journal_volume 40
_journal_year 2011
_chemical_formula_moiety 'C36 H20 F16 O10 Ru2 '
_chemical_formula_sum 'C36 H20 F16 O10 Ru2'
_chemical_formula_weight 1118.66
_space_group_IT_number 14
_symmetry_cell_setting monoclinic
_symmetry_Int_Tables_number 14
_symmetry_space_group_name_Hall '-P 2yn'
_symmetry_space_group_name_H-M 'P 1 21/n 1'
_cell_angle_alpha 90.0000
_cell_angle_beta 107.667(4)
_cell_angle_gamma 90.0000
_cell_formula_units_Z 4
_cell_length_a 12.666(3)
_cell_length_b 17.274(4)
_cell_length_c 17.523(4)
_cell_measurement_reflns_used 8651
_cell_measurement_temperature 93.1
_cell_measurement_theta_max 27.5
_cell_measurement_theta_min 3.3
_cell_volume 3653.1(15)
_computing_cell_refinement CrystalClear
_computing_data_collection CrystalClear
_computing_data_reduction CrystalStructure
_computing_publication_material 'CrystalStructure 3.8'
_computing_structure_refinement CRYSTALS
_computing_structure_solution SIR92
_diffrn_ambient_temperature 93.1
_diffrn_detector_area_resol_mean 7.31
_diffrn_measured_fraction_theta_full 0.975
_diffrn_measured_fraction_theta_max 0.975
_diffrn_measurement_device_type 'Rigaku Saturn'
_diffrn_measurement_method \w
_diffrn_radiation_type 'Mo K\a'
_diffrn_radiation_wavelength 0.71075
_diffrn_reflns_av_R_equivalents 0.035
_diffrn_reflns_limit_h_max 16
_diffrn_reflns_limit_h_min -16
_diffrn_reflns_limit_k_max 21
_diffrn_reflns_limit_k_min -22
_diffrn_reflns_limit_l_max 22
_diffrn_reflns_limit_l_min -22
_diffrn_reflns_number 28689
_diffrn_reflns_theta_full 27.51
_diffrn_reflns_theta_max 27.51
_exptl_absorpt_coefficient_mu 0.970
_exptl_absorpt_correction_T_max 0.967
_exptl_absorpt_correction_T_min 0.800
_exptl_absorpt_correction_type multi-scan
_exptl_absorpt_process_details 'Jacobson, R. (1998) Private communication'
_exptl_crystal_colour brown
_exptl_crystal_density_diffrn 2.034
_exptl_crystal_density_method 'not measured'
_exptl_crystal_description block
_exptl_crystal_F_000 2192.00
_exptl_crystal_size_max 0.32
_exptl_crystal_size_mid 0.13
_exptl_crystal_size_min 0.04
_refine_diff_density_max 4.14
_refine_diff_density_min -1.46
_refine_ls_extinction_method none
_refine_ls_goodness_of_fit_ref 1.009
_refine_ls_hydrogen_treatment constr
_refine_ls_number_parameters 597
_refine_ls_number_reflns 8194
_refine_ls_R_factor_gt 0.0523
_refine_ls_shift/su_max 0.0000
_refine_ls_structure_factor_coef Fsqd
_refine_ls_weighting_details 'w = 1/[0.0014Fo^2^ + 1.0000\s(Fo^2^)]/(4Fo^2^)'
_refine_ls_weighting_scheme calc
_refine_ls_wR_factor_ref 0.1438
_reflns_number_gt 5119
_reflns_number_total 8194
_reflns_threshold_expression F^2^>2.0\s(F^2^)
_cod_data_source_file C0DT00956C.TXT
_cod_data_source_block Ru2-2345F4PhCO2
_cod_original_cell_volume 3653.3(15)
_cod_original_formula_sum 'C36 H20 F16 O10 Ru2 '
_cod_database_code 7014560

loop_
_symmetry_equiv_pos_site_id
_symmetry_equiv_pos_as_xyz
1 +X,+Y,+Z
2 1/2-X,1/2+Y,1/2-Z
3 -X,-Y,-Z
4 1/2+X,1/2-Y,1/2+Z

loop_
_atom_site_label
_atom_site_type_symbol
_atom_site_fract_x
_atom_site_fract_y
_atom_site_fract_z
_atom_site_U_iso_or_equiv
_atom_site_adp_type
_atom_site_occupancy
_atom_site_symmetry_multiplicity
_atom_site_calc_flag
_atom_site_refinement_flags
_atom_site_disorder_assembly
_atom_site_disorder_group
Ru(1) Ru -0.05757(3) -0.00723(2) 0.18782(2) 0.01443(9) Uani 1.00 1 d . . .
Ru(2) Ru 0.05710(3) 0.02582(2) 0.31091(2) 0.01430(9) Uani 1.00 1 d . . .
F(1) F -0.0603(2) 0.22177(19) 0.04301(16) 0.0305(8) Uani 1.00 1 d . . .
F(2) F 0.0334(2) 0.33764(18) -0.01285(15) 0.0264(7) Uani 1.00 1 d . . .
F(3) F 0.2454(2) 0.37789(17) 0.05809(15) 0.0255(7) Uani 1.00 1 d . . .
F(4) F 0.3661(2) 0.30421(17) 0.19508(16) 0.0265(7) Uani 1.00 1 d . . .
F(5) F 0.3012(2) -0.25654(17) 0.06999(16) 0.0282(8) Uani 1.00 1 d . . .
F(6) F 0.5144(2) -0.2254(2) 0.15553(17) 0.0343(8) Uani 1.00 1 d . . .
F(7) F 0.5603(2) -0.1098(2) 0.26564(17) 0.0387(9) Uani 1.00 1 d . . .
F(8) F 0.3994(2) -0.03073(19) 0.29667(18) 0.0330(8) Uani 1.00 1 d . . .
F(9) F -0.3703(2) -0.27795(18) 0.31280(16) 0.0272(7) Uani 1.00 1 d . . .
F(10) F -0.2439(2) -0.36032(17) 0.44116(16) 0.0272(7) Uani 1.00 1 d . . .
F(11) F -0.0266(2) -0.33013(18) 0.50170(15) 0.0289(8) Uani 1.00 1 d . . .
F(12) F 0.0665(2) -0.21319(19) 0.44597(17) 0.0319(8) Uani 1.00 1 d . . .
F(13) F -0.3999(2) 0.06120(19) 0.19681(16) 0.0313(8) Uani 1.00 1 d . . .
F(14) F -0.5569(2) 0.1427(2) 0.22973(18) 0.0373(9) Uani 1.00 1 d . . .
F(15) F -0.5061(2) 0.2512(2) 0.34824(17) 0.0345(8) Uani 1.00 1 d . . .
F(16) F -0.2926(2) 0.27351(18) 0.43668(16) 0.0302(8) Uani 1.00 1 d . . .
O(1) O -0.0097(2) 0.09148(19) 0.13989(17) 0.0175(8) Uani 1.00 1 d . . .
O(2) O 0.1001(2) 0.12573(19) 0.26261(17) 0.0184(8) Uani 1.00 1 d . . .
O(3) O 0.0722(2) -0.06361(19) 0.16203(17) 0.0180(8) Uani 1.00 1 d . . .
O(4) O 0.1857(2) -0.0289(2) 0.28349(18) 0.0187(8) Uani 1.00 1 d . . .
O(5) O -0.1028(2) -0.10617(19) 0.23647(17) 0.0188(8) Uani 1.00 1 d . . .
O(6) O 0.0109(2) -0.07396(19) 0.35816(16) 0.0166(7) Uani 1.00 1 d . . .
O(7) O -0.1846(2) 0.0503(2) 0.21447(17) 0.0190(8) Uani 1.00 1 d . . .
O(8) O -0.0718(2) 0.08183(19) 0.33720(17) 0.0188(8) Uani 1.00 1 d . . .
O(9) O -0.1796(2) -0.0406(2) 0.06608(19) 0.0233(9) Uani 1.00 1 d . . .
O(10) O 0.1763(2) 0.0562(2) 0.43504(18) 0.0213(8) Uani 1.00 1 d . . .
C(1) C 0.0596(3) 0.1345(2) 0.1879(2) 0.0171(11) Uani 1.00 1 d . . .
C(2) C 0.1041(3) 0.2023(2) 0.1534(2) 0.0172(11) Uani 1.00 1 d . . .
C(3) C 0.0445(3) 0.2399(2) 0.0831(2) 0.0194(11) Uani 1.00 1 d . . .
C(4) C 0.0924(4) 0.3005(3) 0.0535(2) 0.0223(12) Uani 1.00 1 d . . .
C(5) C 0.1999(4) 0.3219(2) 0.0898(2) 0.0208(12) Uani 1.00 1 d . . .
C(6) C 0.2593(3) 0.2836(2) 0.1591(2) 0.0179(11) Uani 1.00 1 d . . .
C(7) C 0.2128(3) 0.2255(2) 0.1912(2) 0.0175(11) Uani 1.00 1 d . . .
C(8) C 0.1653(3) -0.0611(2) 0.2155(2) 0.0170(11) Uani 1.00 1 d . . .
C(9) C 0.2596(3) -0.1018(2) 0.1981(2) 0.0187(11) Uani 1.00 1 d . . .
C(10) C 0.2374(4) -0.1593(2) 0.1388(2) 0.0210(12) Uani 1.00 1 d . . .
C(11) C 0.3236(4) -0.1998(2) 0.1260(2) 0.0227(12) Uani 1.00 1 d . . .
C(12) C 0.4317(4) -0.1851(3) 0.1685(2) 0.0241(12) Uani 1.00 1 d . . .
C(13) C 0.4536(4) -0.1265(3) 0.2248(2) 0.0250(13) Uani 1.00 1 d . . .
C(14) C 0.3699(4) -0.0852(3) 0.2404(2) 0.0219(12) Uani 1.00 1 d . . .
C(15) C -0.0604(3) -0.1167(2) 0.3106(2) 0.0177(11) Uani 1.00 1 d . . .
C(16) C -0.1039(3) -0.1837(2) 0.3448(2) 0.0170(11) Uani 1.00 1 d . . .
C(17) C -0.2153(3) -0.2035(2) 0.3116(2) 0.0181(11) Uani 1.00 1 d . . .
C(18) C -0.2620(3) -0.2614(2) 0.3437(2) 0.0193(11) Uani 1.00 1 d . . .
C(19) C -0.1992(4) -0.3045(2) 0.4088(2) 0.0210(12) Uani 1.00 1 d . . .
C(20) C -0.0891(4) -0.2875(2) 0.4400(2) 0.0206(11) Uani 1.00 1 d . . .
C(21) C -0.0417(3) -0.2267(2) 0.4103(2) 0.0212(12) Uani 1.00 1 d . . .
C(22) C -0.1642(3) 0.0824(2) 0.2830(2) 0.0177(11) Uani 1.00 1 d . . .
C(23) C -0.2575(3) 0.1247(2) 0.2996(2) 0.0182(11) Uani 1.00 1 d . . .
C(24) C -0.3679(4) 0.1135(2) 0.2561(2) 0.0214(12) Uani 1.00 1 d . . .
C(25) C -0.4512(4) 0.1556(3) 0.2724(2) 0.0259(13) Uani 1.00 1 d . . .
C(26) C -0.4256(4) 0.2098(3) 0.3327(2) 0.0265(13) Uani 1.00 1 d . . .
C(27) C -0.3163(4) 0.2210(2) 0.3767(2) 0.0222(12) Uani 1.00 1 d . . .
C(28) C -0.2326(4) 0.1787(2) 0.3620(2) 0.0210(12) Uani 1.00 1 d . . .
C(29) C -0.1517(4) -0.0440(3) -0.0080(2) 0.0290(14) Uani 1.00 1 d . . .
C(30) C -0.2570(4) -0.0700(3) -0.0704(2) 0.0285(13) Uani 1.00 1 d . . .
C(31) C -0.3451(4) -0.0328(3) -0.0415(3) 0.0327(15) Uani 1.00 1 d . . .
C(32) C -0.2984(3) -0.0438(3) 0.0489(2) 0.0220(12) Uani 1.00 1 d . . .
C(33) C 0.2938(3) 0.0693(3) 0.4507(2) 0.0232(12) Uani 1.00 1 d . . .
C(34) C 0.3370(4) 0.0827(3) 0.5400(2) 0.0319(14) Uani 1.00 1 d . . .
C(35) C 0.2656(4) 0.0294(3) 0.5718(2) 0.0319(15) Uani 1.00 1 d . . .
C(36) C 0.1551(4) 0.0329(3) 0.5093(2) 0.0279(14) Uani 1.00 1 d . . .
H(1) H 0.2548 0.2009 0.2394 0.020 Uiso 1.00 1 c R . .
H(2) H 0.1633 -0.1701 0.1077 0.025 Uiso 1.00 1 c R . .
H(3) H -0.2594 -0.1763 0.2659 0.021 Uiso 1.00 1 c R . .
H(4) H -0.1580 0.1861 0.3941 0.026 Uiso 1.00 1 c R . .
H(5) H -0.1296 0.0056 -0.0211 0.035 Uiso 1.00 1 c R . .
H(6) H -0.0936 -0.0801 -0.0038 0.035 Uiso 1.00 1 c R . .
H(7) H -0.2599 -0.0518 -0.1222 0.034 Uiso 1.00 1 c R . .
H(8) H -0.2635 -0.1248 -0.0714 0.034 Uiso 1.00 1 c R . .
H(9) H -0.3535 0.0206 -0.0553 0.037 Uiso 1.00 1 c R . .
H(10) H -0.4144 -0.0583 -0.0624 0.037 Uiso 1.00 1 c R . .
H(11) H -0.3232 -0.0036 0.0763 0.025 Uiso 1.00 1 c R . .
H(12) H -0.3204 -0.0925 0.0643 0.025 Uiso 1.00 1 c R . .
H(13) H 0.3065 0.1134 0.4223 0.028 Uiso 1.00 1 c R . .
H(14) H 0.3282 0.0253 0.4359 0.028 Uiso 1.00 1 c R . .
H(15) H 0.3275 0.1352 0.5528 0.036 Uiso 1.00 1 c R . .
H(16) H 0.4130 0.0691 0.5605 0.036 Uiso 1.00 1 c R . .
H(17) H 0.2608 0.0472 0.6219 0.039 Uiso 1.00 1 c R . .
H(18) H 0.2942 -0.0219 0.5775 0.039 Uiso 1.00 1 c R . .
H(19) H 0.1090 0.0697 0.5238 0.034 Uiso 1.00 1 c R . .
H(20) H 0.1205 -0.0165 0.5029 0.034 Uiso 1.00 1 c R . .

loop_
_atom_site_aniso_label
_atom_site_aniso_U_11
_atom_site_aniso_U_22
_atom_site_aniso_U_33
_atom_site_aniso_U_12
_atom_site_aniso_U_13
_atom_site_aniso_U_23
Ru(1) 0.01267(19) 0.0189(2) 0.01115(19) -0.00078(13) 0.00276(14) -0.00121(13)
Ru(2) 0.01275(19) 0.0182(2) 0.01130(19) -0.00047(13) 0.00275(13) -0.00117(13)
F(1) 0.0189(14) 0.0402(19) 0.0279(14) -0.0028(12) 0.0004(11) 0.0024(13)
F(2) 0.0257(15) 0.0328(17) 0.0186(13) 0.0046(12) 0.0034(11) 0.0079(11)
F(3) 0.0285(15) 0.0271(16) 0.0221(13) -0.0050(12) 0.0095(11) 0.0054(11)
F(4) 0.0203(14) 0.0304(17) 0.0268(14) -0.0090(11) 0.0043(11) 0.0041(12)
F(5) 0.0374(17) 0.0256(16) 0.0250(14) 0.0057(13) 0.0146(12) -0.0056(12)
F(6) 0.0293(16) 0.049(2) 0.0270(14) 0.0201(14) 0.0123(12) 0.0017(13)
F(7) 0.0173(15) 0.063(2) 0.0329(16) 0.0084(14) 0.0027(12) -0.0093(15)
F(8) 0.0221(15) 0.042(2) 0.0324(16) 0.0014(13) 0.0044(12) -0.0178(13)
F(9) 0.0204(14) 0.0335(17) 0.0261(14) -0.0092(12) 0.0048(11) 0.0029(12)
F(10) 0.0316(16) 0.0277(17) 0.0233(13) -0.0061(12) 0.0096(12) 0.0041(11)
F(11) 0.0303(16) 0.0345(18) 0.0191(13) 0.0053(13) 0.0030(11) 0.0108(12)
F(12) 0.0179(14) 0.0414(19) 0.0315(15) -0.0016(12) 0.0003(11) 0.0075(13)
F(13) 0.0227(15) 0.0391(19) 0.0290(15) 0.0007(13) 0.0031(12) -0.0127(13)
F(14) 0.0167(15) 0.054(2) 0.0384(17) 0.0063(13) 0.0038(12) -0.0067(15)
F(15) 0.0316(17) 0.044(2) 0.0315(15) 0.0197(14) 0.0146(13) 0.0035(14)
F(16) 0.0401(18) 0.0302(17) 0.0228(14) 0.0043(13) 0.0134(12) -0.0065(12)
O(1) 0.0174(16) 0.0186(17) 0.0160(14) 0.0002(12) 0.0043(12) -0.0010(12)
O(2) 0.0190(16) 0.0236(18) 0.0110(14) -0.0006(12) 0.0023(12) -0.0001(12)
O(3) 0.0163(15) 0.0234(18) 0.0137(14) 0.0040(12) 0.0040(12) -0.0008(12)
O(4) 0.0147(16) 0.0273(19) 0.0148(15) 0.0021(12) 0.0053(12) -0.0014(12)
O(5) 0.0186(16) 0.0246(18) 0.0109(14) -0.0005(13) 0.0010(12) 0.0014(12)
O(6) 0.0145(15) 0.0216(17) 0.0110(13) -0.0002(12) -0.0002(11) -0.0014(12)
O(7) 0.0152(15) 0.0265(18) 0.0151(14) 0.0025(13) 0.0041(12) -0.0010(13)
O(8) 0.0139(15) 0.0226(18) 0.0184(15) 0.0026(12) 0.0028(12) 0.0004(13)
O(9) 0.0186(17) 0.031(2) 0.0207(16) -0.0053(14) 0.0073(13) -0.0046(14)
O(10) 0.0191(16) 0.0248(19) 0.0192(15) -0.0034(13) 0.0043(12) -0.0017(13)
C(1) 0.013(2) 0.018(2) 0.022(2) -0.0004(16) 0.0077(17) -0.0008(17)
C(2) 0.016(2) 0.021(2) 0.015(2) -0.0010(17) 0.0060(16) -0.0051(17)
C(3) 0.015(2) 0.027(2) 0.013(2) 0.0024(18) 0.0010(16) -0.0040(18)
C(4) 0.025(2) 0.025(2) 0.019(2) 0.0059(19) 0.0088(18) 0.0026(19)
C(5) 0.026(2) 0.019(2) 0.021(2) -0.0003(18) 0.0125(18) 0.0020(18)
C(6) 0.019(2) 0.020(2) 0.016(2) -0.0029(17) 0.0074(17) -0.0015(17)
C(7) 0.017(2) 0.019(2) 0.015(2) 0.0002(17) 0.0035(16) -0.0016(17)
C(8) 0.017(2) 0.020(2) 0.015(2) -0.0033(17) 0.0059(16) -0.0014(17)
C(9) 0.015(2) 0.024(2) 0.017(2) 0.0019(17) 0.0045(16) 0.0008(18)
C(10) 0.023(2) 0.023(2) 0.017(2) 0.0004(19) 0.0065(18) 0.0006(18)
C(11) 0.029(2) 0.024(2) 0.015(2) 0.004(2) 0.0066(18) 0.0008(18)
C(12) 0.025(2) 0.033(2) 0.015(2) 0.013(2) 0.0074(18) 0.0066(19)
C(13) 0.019(2) 0.037(3) 0.017(2) 0.005(2) 0.0018(18) 0.003(2)
C(14) 0.024(2) 0.027(2) 0.013(2) 0.0005(19) 0.0029(17) -0.0022(18)
C(15) 0.010(2) 0.022(2) 0.020(2) 0.0033(16) 0.0026(16) 0.0001(18)
C(16) 0.018(2) 0.019(2) 0.0140(19) 0.0030(17) 0.0043(16) -0.0012(17)
C(17) 0.014(2) 0.023(2) 0.017(2) -0.0005(17) 0.0036(16) 0.0009(17)
C(18) 0.016(2) 0.022(2) 0.020(2) -0.0026(17) 0.0067(17) -0.0040(18)
C(19) 0.030(2) 0.017(2) 0.018(2) -0.0001(19) 0.0116(19) 0.0002(18)
C(20) 0.022(2) 0.026(2) 0.013(2) 0.0057(19) 0.0033(17) 0.0028(18)
C(21) 0.018(2) 0.025(2) 0.020(2) 0.0012(18) 0.0054(17) -0.0027(19)
C(22) 0.017(2) 0.019(2) 0.018(2) -0.0019(17) 0.0071(17) -0.0012(17)
C(23) 0.020(2) 0.020(2) 0.017(2) 0.0026(17) 0.0084(17) 0.0036(17)
C(24) 0.023(2) 0.023(2) 0.019(2) 0.0011(19) 0.0064(18) -0.0008(18)
C(25) 0.015(2) 0.036(3) 0.026(2) 0.006(2) 0.0054(18) 0.004(2)
C(26) 0.028(2) 0.033(3) 0.024(2) 0.013(2) 0.015(2) 0.007(2)
C(27) 0.027(2) 0.023(2) 0.018(2) 0.0027(19) 0.0089(18) -0.0003(18)
C(28) 0.023(2) 0.025(2) 0.018(2) 0.0010(19) 0.0104(18) 0.0005(18)
C(29) 0.028(2) 0.047(3) 0.012(2) -0.004(2) 0.0055(19) -0.007(2)
C(30) 0.034(2) 0.032(3) 0.017(2) -0.001(2) 0.005(2) -0.003(2)
C(31) 0.028(2) 0.034(3) 0.030(2) 0.001(2) -0.000(2) -0.005(2)
C(32) 0.014(2) 0.033(2) 0.015(2) 0.0001(19) -0.0008(17) -0.0043(19)
C(33) 0.017(2) 0.032(2) 0.020(2) -0.0064(19) 0.0064(18) -0.003(2)
C(34) 0.027(2) 0.040(3) 0.024(2) -0.014(2) 0.000(2) -0.005(2)
C(35) 0.036(3) 0.044(3) 0.016(2) -0.006(2) 0.008(2) -0.004(2)
C(36) 0.024(2) 0.045(3) 0.016(2) -0.008(2) 0.0072(19) -0.006(2)

loop_
_atom_type_symbol
_atom_type_description
_atom_type_scat_dispersion_real
_atom_type_scat_dispersion_imag
_atom_type_scat_source
C C 0.003 0.002
;
International Tables for Crystallography
(1992, Vol. C, Tables 4.2.6.8 and 6.1.1.4)
;
H H 0.000 0.000
;
International Tables for Crystallography
(1992, Vol. C, Table 6.1.1.4)
;
O O 0.011 0.006
;
International Tables for Crystallography
(1992, Vol. C, Tables 4.2.6.8 and 6.1.1.4)
;
Ru Ru -1.259 0.836
;
International Tables for Crystallography
(1992, Vol. C, Tables 4.2.6.8 and 6.1.1.4)
;
F F 0.017 0.010
;
International Tables for Crystallography
(1992, Vol. C, Tables 4.2.6.8 and 6.1.1.4)
;

loop_
_geom_angle_atom_site_label_1
_geom_angle_atom_site_label_2
_geom_angle_atom_site_label_3
_geom_angle
_geom_angle_publ_flag
_geom_angle_site_symmetry_1
_geom_angle_site_symmetry_2
_geom_angle_site_symmetry_3
Ru(2) Ru(1) O(1) 89.81(7) yes . . .
Ru(2) Ru(1) O(3) 90.24(7) yes . . .
Ru(2) Ru(1) O(5) 89.63(7) yes . . .
Ru(2) Ru(1) O(7) 88.97(7) yes . . .
Ru(2) Ru(1) O(9) 177.46(9) yes . . .
O(1) Ru(1) O(3) 87.10(13) yes . . .
O(1) Ru(1) O(5) 179.12(11) yes . . .
O(1) Ru(1) O(7) 92.28(13) yes . . .
O(1) Ru(1) O(9) 91.58(11) yes . . .
O(3) Ru(1) O(5) 92.22(13) yes . . .
O(3) Ru(1) O(7) 179.00(12) yes . . .
O(3) Ru(1) O(9) 91.96(11) yes . . .
O(5) Ru(1) O(7) 88.38(13) yes . . .
O(5) Ru(1) O(9) 89.01(11) yes . . .
O(7) Ru(1) O(9) 88.84(11) yes . . .
Ru(1) Ru(2) O(2) 89.60(7) yes . . .
Ru(1) Ru(2) O(4) 89.22(7) yes . . .
Ru(1) Ru(2) O(6) 89.64(7) yes . . .
Ru(1) Ru(2) O(8) 90.49(7) yes . . .
Ru(1) Ru(2) O(10) 178.32(9) yes . . .
O(2) Ru(2) O(4) 87.81(13) yes . . .
O(2) Ru(2) O(6) 178.94(11) yes . . .
O(2) Ru(2) O(8) 91.41(13) yes . . .
O(2) Ru(2) O(10) 91.02(11) yes . . .
O(4) Ru(2) O(6) 92.92(13) yes . . .
O(4) Ru(2) O(8) 179.18(13) yes . . .
O(4) Ru(2) O(10) 89.24(12) yes . . .
O(6) Ru(2) O(8) 87.85(13) yes . . .
O(6) Ru(2) O(10) 89.76(11) yes . . .
O(8) Ru(2) O(10) 91.05(11) yes . . .
Ru(1) O(1) C(1) 116.5(2) yes . . .
Ru(2) O(2) C(1) 116.8(2) yes . . .
Ru(1) O(3) C(8) 116.4(3) yes . . .
Ru(2) O(4) C(8) 118.0(2) yes . . .
Ru(1) O(5) C(15) 117.4(2) yes . . .
Ru(2) O(6) C(15) 117.0(2) yes . . .
Ru(1) O(7) C(22) 118.3(2) yes . . .
Ru(2) O(8) C(22) 116.7(3) yes . . .
Ru(1) O(9) C(29) 124.4(2) yes . . .
Ru(1) O(9) C(32) 124.7(2) yes . . .
C(29) O(9) C(32) 109.6(3) yes . . .
Ru(2) O(10) C(33) 123.8(2) yes . . .
Ru(2) O(10) C(36) 122.2(2) yes . . .
C(33) O(10) C(36) 109.3(3) yes . . .
O(1) C(1) O(2) 127.1(4) yes . . .
O(1) C(1) C(2) 117.6(3) yes . . .
O(2) C(1) C(2) 115.3(3) yes . . .
C(1) C(2) C(3) 123.3(3) yes . . .
C(1) C(2) C(7) 118.1(3) yes . . .
C(3) C(2) C(7) 118.5(4) yes . . .
F(1) C(3) C(2) 122.6(4) yes . . .
F(1) C(3) C(4) 117.3(3) yes . . .
C(2) C(3) C(4) 120.1(3) yes . . .
F(2) C(4) C(3) 119.6(3) yes . . .
F(2) C(4) C(5) 119.2(4) yes . . .
C(3) C(4) C(5) 121.2(4) yes . . .
F(3) C(5) C(4) 119.9(3) yes . . .
F(3) C(5) C(6) 121.6(4) yes . . .
C(4) C(5) C(6) 118.5(4) yes . . .
F(4) C(6) C(5) 118.9(4) yes . . .
F(4) C(6) C(7) 119.6(3) yes . . .
C(5) C(6) C(7) 121.6(4) yes . . .
C(2) C(7) C(6) 120.1(3) yes . . .
O(3) C(8) O(4) 126.1(4) yes . . .
O(3) C(8) C(9) 117.1(3) yes . . .
O(4) C(8) C(9) 116.8(3) yes . . .
C(8) C(9) C(10) 119.4(3) yes . . .
C(8) C(9) C(14) 121.8(4) yes . . .
C(10) C(9) C(14) 118.8(4) yes . . .
C(9) C(10) C(11) 119.4(4) yes . . .
F(5) C(11) C(10) 119.1(4) yes . . .
F(5) C(11) C(12) 118.9(4) yes . . .
C(10) C(11) C(12) 122.1(4) yes . . .
F(6) C(12) C(11) 121.2(4) yes . . .
F(6) C(12) C(13) 120.4(4) yes . . .
C(11) C(12) C(13) 118.4(4) yes . . .
F(7) C(13) C(12) 119.1(4) yes . . .
F(7) C(13) C(14) 119.4(4) yes . . .
C(12) C(13) C(14) 121.6(4) yes . . .
F(8) C(14) C(9) 123.3(4) yes . . .
F(8) C(14) C(13) 117.0(4) yes . . .
C(9) C(14) C(13) 119.7(4) yes . . .
O(5) C(15) O(6) 126.3(4) yes . . .
O(5) C(15) C(16) 115.8(3) yes . . .
O(6) C(15) C(16) 117.9(3) yes . . .
C(15) C(16) C(17) 118.4(3) yes . . .
C(15) C(16) C(21) 124.2(3) yes . . .
C(17) C(16) C(21) 117.3(4) yes . . .
C(16) C(17) C(18) 121.1(3) yes . . .
F(9) C(18) C(17) 120.4(3) yes . . .
F(9) C(18) C(19) 118.4(4) yes . . .
C(17) C(18) C(19) 121.2(4) yes . . .
F(10) C(19) C(18) 121.8(4) yes . . .
F(10) C(19) C(20) 119.9(3) yes . . .
C(18) C(19) C(20) 118.3(4) yes . . .
F(11) C(20) C(19) 118.9(4) yes . . .
F(11) C(20) C(21) 119.9(4) yes . . .
C(19) C(20) C(21) 121.1(4) yes . . .
F(12) C(21) C(16) 122.2(4) yes . . .
F(12) C(21) C(20) 117.0(3) yes . . .
C(16) C(21) C(20) 120.8(4) yes . . .
O(7) C(22) O(8) 125.5(4) yes . . .
O(7) C(22) C(23) 116.8(3) yes . . .
O(8) C(22) C(23) 117.7(3) yes . . .
C(22) C(23) C(24) 123.4(4) yes . . .
C(22) C(23) C(28) 118.4(3) yes . . .
C(24) C(23) C(28) 118.2(4) yes . . .
F(13) C(24) C(23) 122.4(4) yes . . .
F(13) C(24) C(25) 116.4(3) yes . . .
C(23) C(24) C(25) 121.2(4) yes . . .
F(14) C(25) C(24) 119.6(4) yes . . .
F(14) C(25) C(26) 120.3(4) yes . . .
C(24) C(25) C(26) 120.1(4) yes . . .
F(15) C(26) C(25) 120.2(4) yes . . .
F(15) C(26) C(27) 120.6(4) yes . . .
C(25) C(26) C(27) 119.2(5) yes . . .
F(16) C(27) C(26) 118.5(4) yes . . .
F(16) C(27) C(28) 120.1(3) yes . . .
C(26) C(27) C(28) 121.4(4) yes . . .
C(23) C(28) C(27) 119.8(4) yes . . .
O(9) C(29) C(30) 105.0(4) yes . . .
C(29) C(30) C(31) 102.2(4) yes . . .
C(30) C(31) C(32) 101.7(4) yes . . .
O(9) C(32) C(31) 105.3(4) yes . . .
O(10) C(33) C(34) 104.3(4) yes . . .
C(33) C(34) C(35) 102.7(4) yes . . .
C(34) C(35) C(36) 103.7(4) yes . . .
O(10) C(36) C(35) 106.2(4) yes . . .
C(2) C(7) H(1) 119.9 no . . .
C(6) C(7) H(1) 119.9 no . . .
C(9) C(10) H(2) 120.3 no . . .
C(11) C(10) H(2) 120.3 no . . .
C(16) C(17) H(3) 119.4 no . . .
C(18) C(17) H(3) 119.4 no . . .
C(23) C(28) H(4) 120.1 no . . .
C(27) C(28) H(4) 120.1 no . . .
O(9) C(29) H(5) 110.6 no . . .
O(9) C(29) H(6) 110.6 no . . .
C(30) C(29) H(5) 110.6 no . . .
C(30) C(29) H(6) 110.6 no . . .
H(5) C(29) H(6) 109.5 no . . .
C(29) C(30) H(7) 111.3 no . . .
C(29) C(30) H(8) 111.3 no . . .
C(31) C(30) H(7) 111.3 no . . .
C(31) C(30) H(8) 111.3 no . . .
H(7) C(30) H(8) 109.5 no . . .
C(30) C(31) H(9) 111.4 no . . .
C(30) C(31) H(10) 111.4 no . . .
C(32) C(31) H(9) 111.4 no . . .
C(32) C(31) H(10) 111.4 no . . .
H(9) C(31) H(10) 109.5 no . . .
O(9) C(32) H(11) 110.5 no . . .
O(9) C(32) H(12) 110.5 no . . .
C(31) C(32) H(11) 110.5 no . . .
C(31) C(32) H(12) 110.5 no . . .
H(11) C(32) H(12) 109.5 no . . .
O(10) C(33) H(13) 110.7 no . . .
O(10) C(33) H(14) 110.7 no . . .
C(34) C(33) H(13) 110.7 no . . .
C(34) C(33) H(14) 110.7 no . . .
H(13) C(33) H(14) 109.5 no . . .
C(33) C(34) H(15) 111.1 no . . .
C(33) C(34) H(16) 111.1 no . . .
C(35) C(34) H(15) 111.1 no . . .
C(35) C(34) H(16) 111.1 no . . .
H(15) C(34) H(16) 109.5 no . . .
C(34) C(35) H(17) 110.9 no . . .
C(34) C(35) H(18) 110.9 no . . .
C(36) C(35) H(17) 110.9 no . . .
C(36) C(35) H(18) 110.9 no . . .
H(17) C(35) H(18) 109.5 no . . .
O(10) C(36) H(19) 110.3 no . . .
O(10) C(36) H(20) 110.3 no . . .
C(35) C(36) H(19) 110.3 no . . .
C(35) C(36) H(20) 110.3 no . . .
H(19) C(36) H(20) 109.5 no . . .

loop_
_geom_bond_atom_site_label_1
_geom_bond_atom_site_label_2
_geom_bond_distance
_geom_bond_publ_flag
_geom_bond_site_symmetry_1
_geom_bond_site_symmetry_2
Ru(1) Ru(2) 2.2774(4) yes . .
Ru(1) O(1) 2.071(3) yes . .
Ru(1) O(3) 2.075(3) yes . .
Ru(1) O(5) 2.067(3) yes . .
Ru(1) O(7) 2.062(3) yes . .
Ru(1) O(9) 2.296(2) yes . .
Ru(2) O(2) 2.067(3) yes . .
Ru(2) O(4) 2.062(3) yes . .
Ru(2) O(6) 2.072(3) yes . .
Ru(2) O(8) 2.067(3) yes . .
Ru(2) O(10) 2.301(2) yes . .
F(1) C(3) 1.337(4) yes . .
F(2) C(4) 1.340(5) yes . .
F(3) C(5) 1.331(6) yes . .
F(4) C(6) 1.355(5) yes . .
F(5) C(11) 1.355(5) yes . .
F(6) C(12) 1.334(6) yes . .
F(7) C(13) 1.355(5) yes . .
F(8) C(14) 1.332(5) yes . .
F(9) C(18) 1.344(5) yes . .
F(10) C(19) 1.329(6) yes . .
F(11) C(20) 1.348(4) yes . .
F(12) C(21) 1.343(5) yes . .
F(13) C(24) 1.343(5) yes . .
F(14) C(25) 1.339(5) yes . .
F(15) C(26) 1.339(6) yes . .
F(16) C(27) 1.351(5) yes . .
O(1) C(1) 1.258(5) yes . .
O(2) C(1) 1.262(5) yes . .
O(3) C(8) 1.265(4) yes . .
O(4) C(8) 1.268(5) yes . .
O(5) C(15) 1.259(5) yes . .
O(6) C(15) 1.265(5) yes . .
O(7) C(22) 1.275(5) yes . .
O(8) C(22) 1.264(4) yes . .
O(9) C(29) 1.446(6) yes . .
O(9) C(32) 1.443(5) yes . .
O(10) C(33) 1.448(5) yes . .
O(10) C(36) 1.462(6) yes . .
C(1) C(2) 1.502(6) yes . .
C(2) C(3) 1.396(5) yes . .
C(2) C(7) 1.394(6) yes . .
C(3) C(4) 1.386(7) yes . .
C(4) C(5) 1.367(6) yes . .
C(5) C(6) 1.386(5) yes . .
C(6) C(7) 1.369(7) yes . .
C(8) C(9) 1.496(7) yes . .
C(9) C(10) 1.403(6) yes . .
C(9) C(14) 1.397(6) yes . .
C(10) C(11) 1.370(7) yes . .
C(11) C(12) 1.370(6) yes . .
C(12) C(13) 1.381(7) yes . .
C(13) C(14) 1.373(7) yes . .
C(15) C(16) 1.483(6) yes . .
C(16) C(17) 1.396(6) yes . .
C(16) C(21) 1.394(5) yes . .
C(17) C(18) 1.367(7) yes . .
C(18) C(19) 1.391(6) yes . .
C(19) C(20) 1.367(6) yes . .
C(20) C(21) 1.387(7) yes . .
C(22) C(23) 1.491(7) yes . .
C(23) C(24) 1.388(6) yes . .
C(23) C(28) 1.399(6) yes . .
C(24) C(25) 1.381(7) yes . .
C(25) C(26) 1.375(7) yes . .
C(26) C(27) 1.378(6) yes . .
C(27) C(28) 1.376(7) yes . .
C(29) C(30) 1.514(6) yes . .
C(30) C(31) 1.504(8) yes . .
C(31) C(32) 1.524(6) yes . .
C(33) C(34) 1.511(6) yes . .
C(34) C(35) 1.511(8) yes . .
C(35) C(36) 1.494(6) yes . .
C(7) H(1) 0.950 no . .
C(10) H(2) 0.950 no . .
C(17) H(3) 0.950 no . .
C(28) H(4) 0.950 no . .
C(29) H(5) 0.950 no . .
C(29) H(6) 0.950 no . .
C(30) H(7) 0.950 no . .
C(30) H(8) 0.950 no . .
C(31) H(9) 0.950 no . .
C(31) H(10) 0.950 no . .
C(32) H(11) 0.950 no . .
C(32) H(12) 0.950 no . .
C(33) H(13) 0.950 no . .
C(33) H(14) 0.950 no . .
C(34) H(15) 0.950 no . .
C(34) H(16) 0.950 no . .
C(35) H(17) 0.950 no . .
C(35) H(18) 0.950 no . .
C(36) H(19) 0.950 no . .
C(36) H(20) 0.950 no . .

loop_
_geom_contact_atom_site_label_1
_geom_contact_atom_site_label_2
_geom_contact_distance
_geom_contact_publ_flag
_geom_contact_site_symmetry_1
_geom_contact_site_symmetry_2
F(1) F(5) 3.151(3) ? . 3_555
F(1) F(9) 2.917(4) ? . 2_455
F(1) F(10) 2.943(4) ? . 2_455
F(1) C(10) 3.465(4) ? . 3_555
F(1) C(18) 3.436(6) ? . 2_455
F(1) C(19) 3.429(6) ? . 2_455
F(2) F(15) 2.791(4) ? . 4_554
F(2) F(16) 3.242(4) ? . 4_554
F(2) C(26) 3.020(6) ? . 4_554
F(2) C(27) 3.261(6) ? . 4_554
F(2) C(33) 3.320(5) ? . 4_454
F(2) C(34) 3.215(6) ? . 4_454
F(3) F(12) 2.874(4) ? . 2_555
F(3) F(16) 3.313(4) ? . 4_554
F(3) O(4) 3.097(4) ? . 2_555
F(3) O(6) 3.102(3) ? . 2_555
F(3) O(10) 3.227(4) ? . 2_555
F(3) C(27) 3.482(5) ? . 4_554
F(3) C(33) 3.340(6) ? . 2_555
F(3) C(35) 3.443(6) ? . 2_555
F(3) C(36) 3.324(6) ? . 2_555
F(4) F(12) 2.866(4) ? . 2_555
F(4) F(14) 2.957(4) ? . 1_655
F(4) F(15) 2.833(3) ? . 1_655
F(4) O(3) 3.302(4) ? . 2_555
F(4) O(4) 3.006(4) ? . 2_555
F(4) O(5) 3.263(4) ? . 2_555
F(4) O(6) 2.934(4) ? . 2_555
F(4) C(8) 2.899(5) ? . 2_555
F(4) C(9) 3.239(5) ? . 2_555
F(4) C(10) 3.593(6) ? . 2_555
F(4) C(15) 2.843(5) ? . 2_555
F(4) C(16) 3.299(5) ? . 2_555
F(4) C(21) 3.338(6) ? . 2_555
F(4) C(25) 3.447(5) ? . 1_655
F(4) C(26) 3.403(5) ? . 1_655
F(5) F(1) 3.151(3) ? . 3_555
F(5) F(10) 2.952(3) ? . 4_544
F(5) F(11) 3.164(4) ? . 4_544
F(5) O(2) 3.475(3) ? . 2_545
F(5) O(10) 3.250(4) ? . 2_545
F(5) C(19) 3.013(5) ? . 4_544
F(5) C(20) 3.101(6) ? . 4_544
F(5) C(33) 3.220(6) ? . 2_545
F(5) C(34) 3.527(6) ? . 2_545
F(6) F(9) 2.848(3) ? . 1_655
F(6) F(11) 2.758(4) ? . 4_544
F(6) O(2) 3.470(4) ? . 2_545
F(6) O(8) 3.402(4) ? . 2_545
F(6) C(28) 3.315(6) ? . 2_545
F(7) F(9) 3.075(4) ? . 1_655
F(7) F(13) 3.287(4) ? . 1_655
F(7) C(17) 3.157(5) ? . 1_655
F(7) C(18) 3.455(5) ? . 1_655
F(7) C(34) 3.290(5) ? . 3_656
F(7) C(35) 3.331(5) ? . 3_656
F(8) F(14) 3.325(4) ? . 1_655
F(9) F(1) 2.917(4) ? . 2_445
F(9) F(6) 2.848(3) ? . 1_455
F(9) F(7) 3.075(4) ? . 1_455
F(9) O(1) 2.975(4) ? . 2_445
F(9) O(2) 3.264(4) ? . 2_445
F(9) O(7) 3.118(4) ? . 2_445
F(9) O(8) 3.485(4) ? . 2_445
F(9) C(1) 2.832(5) ? . 2_445
F(9) C(2) 3.210(5) ? . 2_445
F(9) C(3) 3.277(6) ? . 2_445
F(9) C(12) 3.378(5) ? . 1_455
F(9) C(13) 3.481(5) ? . 1_455
F(9) C(22) 3.045(5) ? . 2_445
F(9) C(23) 3.355(6) ? . 2_445
F(10) F(1) 2.943(4) ? . 2_445
F(10) F(5) 2.952(3) ? . 4_445
F(10) O(1) 3.124(4) ? . 2_445
F(10) O(7) 3.024(4) ? . 2_445
F(10) O(9) 3.253(4) ? . 2_445
F(10) C(10) 3.558(5) ? . 4_445
F(10) C(11) 3.259(5) ? . 4_445
F(10) C(31) 3.468(6) ? . 2_445
F(10) C(32) 3.210(6) ? . 2_445
F(11) F(5) 3.164(4) ? . 4_445
F(11) F(6) 2.758(4) ? . 4_445
F(11) C(11) 3.335(6) ? . 4_445
F(11) C(12) 3.135(5) ? . 4_445
F(11) C(31) 3.538(7) ? . 4_545
F(11) C(32) 3.511(5) ? . 4_545
F(12) F(3) 2.874(4) ? . 2_545
F(12) F(4) 2.866(4) ? . 2_545
F(12) F(16) 3.153(3) ? . 3_556
F(12) C(5) 3.263(6) ? . 2_545
F(12) C(6) 3.275(6) ? . 2_545
F(12) C(28) 3.436(4) ? . 3_556
F(13) F(7) 3.287(4) ? . 1_455
F(13) C(19) 3.434(6) ? . 2_455
F(13) C(20) 3.521(5) ? . 2_455
F(13) C(31) 3.570(5) ? . 3_455
F(14) F(4) 2.957(4) ? . 1_455
F(14) F(8) 3.325(4) ? . 1_455
F(14) C(6) 3.336(5) ? . 1_455
F(14) C(7) 3.132(5) ? . 1_455
F(14) C(30) 3.307(5) ? . 3_455
F(15) F(2) 2.791(4) ? . 4_455
F(15) F(4) 2.833(3) ? . 1_455
F(15) O(3) 3.298(4) ? . 2_455
F(15) O(5) 3.379(4) ? . 2_455
F(15) C(4) 3.545(5) ? . 4_455
F(15) C(10) 3.381(6) ? . 2_455
F(16) F(2) 3.242(4) ? . 4_455
F(16) F(3) 3.313(4) ? . 4_455
F(16) F(12) 3.153(3) ? . 3_556
F(16) O(5) 3.583(4) ? . 2_455
F(16) O(9) 3.228(4) ? . 2_455
F(16) C(4) 3.124(6) ? . 4_455
F(16) C(5) 3.176(5) ? . 4_455
F(16) C(29) 3.541(6) ? . 2_455
F(16) C(30) 3.507(6) ? . 2_455
F(16) C(32) 3.343(6) ? . 2_455
O(1) F(9) 2.975(4) ? . 2_455
O(1) F(10) 3.124(4) ? . 2_455
O(2) F(5) 3.475(3) ? . 2_555
O(2) F(6) 3.470(4) ? . 2_555
O(2) F(9) 3.264(4) ? . 2_455
O(2) C(11) 3.561(5) ? . 2_555
O(2) C(12) 3.549(6) ? . 2_555
O(3) F(4) 3.302(4) ? . 2_545
O(3) F(15) 3.298(4) ? . 2_445
O(4) F(3) 3.097(4) ? . 2_545
O(4) F(4) 3.006(4) ? . 2_545
O(4) C(5) 3.423(5) ? . 2_545
O(4) C(6) 3.401(5) ? . 2_545
O(5) F(4) 3.263(4) ? . 2_545
O(5) F(15) 3.379(4) ? . 2_445
O(5) F(16) 3.583(4) ? . 2_445
O(5) C(26) 3.459(6) ? . 2_445
O(5) C(27) 3.558(5) ? . 2_445
O(6) F(3) 3.102(3) ? . 2_545
O(6) F(4) 2.934(4) ? . 2_545
O(7) F(9) 3.118(4) ? . 2_455
O(7) F(10) 3.024(4) ? . 2_455
O(7) C(18) 3.414(5) ? . 2_455
O(7) C(19) 3.346(5) ? . 2_455
O(8) F(6) 3.402(4) ? . 2_555
O(8) F(9) 3.485(4) ? . 2_455
O(9) F(10) 3.253(4) ? . 2_455
O(9) F(16) 3.228(4) ? . 2_445
O(10) F(3) 3.227(4) ? . 2_545
O(10) F(5) 3.250(4) ? . 2_555
C(1) F(9) 2.832(5) ? . 2_455
C(2) F(9) 3.210(5) ? . 2_455
C(2) C(30) 3.577(7) ? . 3_555
C(3) F(9) 3.277(6) ? . 2_455
C(4) F(15) 3.545(5) ? . 4_554
C(4) F(16) 3.124(6) ? . 4_554
C(5) F(12) 3.263(6) ? . 2_555
C(5) F(16) 3.176(5) ? . 4_554
C(5) O(4) 3.423(5) ? . 2_555
C(6) F(12) 3.275(6) ? . 2_555
C(6) F(14) 3.336(5) ? . 1_655
C(6) O(4) 3.401(5) ? . 2_555
C(6) C(8) 3.415(6) ? . 2_555
C(6) C(9) 3.257(6) ? . 2_555
C(6) C(14) 3.558(7) ? . 2_555
C(7) F(14) 3.132(5) ? . 1_655
C(7) C(9) 3.518(6) ? . 2_555
C(7) C(10) 3.478(6) ? . 2_555
C(7) C(30) 3.568(7) ? . 3_555
C(8) F(4) 2.899(5) ? . 2_545
C(8) C(6) 3.415(6) ? . 2_545
C(9) F(4) 3.239(5) ? . 2_545
C(9) C(6) 3.257(6) ? . 2_545
C(9) C(7) 3.518(6) ? . 2_545
C(10) F(1) 3.465(4) ? . 3_555
C(10) F(4) 3.593(6) ? . 2_545
C(10) F(10) 3.558(5) ? . 4_544
C(10) F(15) 3.381(6) ? . 2_445
C(10) C(7) 3.478(6) ? . 2_545
C(11) F(10) 3.259(5) ? . 4_544
C(11) F(11) 3.335(6) ? . 4_544
C(11) O(2) 3.561(5) ? . 2_545
C(12) F(9) 3.378(5) ? . 1_655
C(12) F(11) 3.135(5) ? . 4_544
C(12) O(2) 3.549(6) ? . 2_545
C(13) F(9) 3.481(5) ? . 1_655
C(14) C(6) 3.558(7) ? . 2_545
C(15) F(4) 2.843(5) ? . 2_545
C(16) F(4) 3.299(5) ? . 2_545
C(17) F(7) 3.157(5) ? . 1_455
C(17) C(23) 3.508(6) ? . 2_445
C(17) C(28) 3.551(6) ? . 2_445
C(18) F(1) 3.436(6) ? . 2_445
C(18) F(7) 3.455(5) ? . 1_455
C(18) O(7) 3.414(5) ? . 2_445
C(18) C(22) 3.438(6) ? . 2_445
C(18) C(23) 3.257(6) ? . 2_445
C(18) C(24) 3.490(7) ? . 2_445
C(19) F(1) 3.429(6) ? . 2_445
C(19) F(5) 3.013(5) ? . 4_445
C(19) F(13) 3.434(6) ? . 2_445
C(19) O(7) 3.346(5) ? . 2_445
C(19) C(24) 3.546(7) ? . 2_445
C(20) F(5) 3.101(6) ? . 4_445
C(20) F(13) 3.521(5) ? . 2_445
C(21) F(4) 3.338(6) ? . 2_545
C(22) F(9) 3.045(5) ? . 2_455
C(22) C(18) 3.438(6) ? . 2_455
C(23) F(9) 3.355(6) ? . 2_455
C(23) C(17) 3.508(6) ? . 2_455
C(23) C(18) 3.257(6) ? . 2_455
C(23) C(35) 3.510(7) ? . 3_556
C(24) C(18) 3.490(7) ? . 2_455
C(24) C(19) 3.546(7) ? . 2_455
C(25) F(4) 3.447(5) ? . 1_455
C(26) F(2) 3.020(6) ? . 4_455
C(26) F(4) 3.403(5) ? . 1_455
C(26) O(5) 3.459(6) ? . 2_455
C(27) F(2) 3.261(6) ? . 4_455
C(27) F(3) 3.482(5) ? . 4_455
C(27) O(5) 3.558(5) ? . 2_455
C(28) F(6) 3.315(6) ? . 2_555
C(28) F(12) 3.436(4) ? . 3_556
C(28) C(17) 3.551(6) ? . 2_455
C(29) F(16) 3.541(6) ? . 2_445
C(30) F(14) 3.307(5) ? . 3_455
C(30) F(16) 3.507(6) ? . 2_445
C(30) C(2) 3.577(7) ? . 3_555
C(30) C(7) 3.568(7) ? . 3_555
C(31) F(10) 3.468(6) ? . 2_455
C(31) F(11) 3.538(7) ? . 4_444
C(31) F(13) 3.570(5) ? . 3_455
C(32) F(10) 3.210(6) ? . 2_455
C(32) F(11) 3.511(5) ? . 4_444
C(32) F(16) 3.343(6) ? . 2_445
C(33) F(2) 3.320(5) ? . 4_555
C(33) F(3) 3.340(6) ? . 2_545
C(33) F(5) 3.220(6) ? . 2_555
C(34) F(2) 3.215(6) ? . 4_555
C(34) F(5) 3.527(6) ? . 2_555
C(34) F(7) 3.290(5) ? . 3_656
C(35) F(3) 3.443(6) ? . 2_545
C(35) F(7) 3.331(5) ? . 3_656
C(35) C(23) 3.510(7) ? . 3_556
C(36) F(3) 3.324(6) ? . 2_545
F(1) H(2) 2.717 ? . 3_555
F(1) H(6) 3.328 ? . 3_555
F(1) H(15) 2.882 ? . 4_454
F(2) H(13) 2.877 ? . 4_454
F(2) H(14) 3.427 ? . 4_454
F(2) H(15) 3.189 ? . 4_454
F(2) H(16) 2.786 ? . 4_454
F(3) H(14) 2.725 ? . 2_555
F(3) H(18) 2.859 ? . 2_555
F(3) H(20) 2.908 ? . 2_555
F(5) H(13) 2.654 ? . 2_545
F(5) H(15) 2.943 ? . 2_545
F(6) H(3) 3.049 ? . 1_655
F(6) H(4) 2.713 ? . 2_545
F(7) H(3) 2.556 ? . 1_655
F(7) H(15) 3.096 ? . 3_656
F(7) H(16) 3.044 ? . 3_656
F(7) H(17) 2.734 ? . 3_656
F(8) H(7) 3.351 ? . 3_555
F(8) H(16) 2.956 ? . 3_656
F(9) H(15) 3.338 ? . 3_556
F(10) H(2) 3.501 ? . 4_445
F(10) H(5) 3.356 ? . 2_445
F(10) H(9) 2.874 ? . 2_445
F(10) H(11) 2.665 ? . 2_445
F(11) H(4) 3.521 ? . 3_556
F(11) H(9) 3.272 ? . 2_445
F(11) H(10) 2.823 ? . 4_545
F(11) H(11) 3.590 ? . 2_445
F(11) H(12) 2.842 ? . 4_545
F(12) H(4) 2.728 ? . 3_556
F(12) H(19) 3.475 ? . 3_556
F(13) H(10) 2.779 ? . 3_455
F(14) H(1) 2.641 ? . 1_455
F(14) H(7) 2.958 ? . 3_455
F(14) H(8) 3.022 ? . 3_455
F(14) H(10) 3.196 ? . 3_455
F(15) H(1) 3.172 ? . 1_455
F(15) H(2) 2.710 ? . 2_455
F(16) H(6) 3.299 ? . 2_455
F(16) H(8) 2.855 ? . 2_455
F(16) H(12) 2.724 ? . 2_455
O(1) H(5) 3.534 ? . 3_555
O(1) H(6) 3.055 ? . 3_555
O(1) H(7) 3.588 ? . 3_555
O(3) H(5) 2.953 ? . 3_555
O(3) H(7) 3.335 ? . 3_555
O(4) H(7) 3.525 ? . 3_555
O(6) H(17) 3.594 ? . 3_556
O(6) H(19) 2.916 ? . 3_556
O(8) H(17) 3.501 ? . 3_556
O(8) H(20) 3.248 ? . 3_556
C(1) H(6) 3.509 ? . 3_555
C(1) H(7) 3.402 ? . 3_555
C(2) H(6) 3.336 ? . 3_555
C(2) H(7) 3.406 ? . 3_555
C(2) H(8) 3.113 ? . 3_555
C(3) H(6) 3.234 ? . 3_555
C(3) H(8) 3.469 ? . 3_555
C(3) H(15) 3.407 ? . 4_454
C(4) H(15) 3.532 ? . 4_454
C(4) H(16) 3.228 ? . 4_454
C(5) H(8) 3.537 ? . 3_555
C(5) H(14) 3.546 ? . 2_555
C(6) H(8) 3.153 ? . 3_555
C(7) H(7) 3.355 ? . 3_555
C(7) H(8) 2.943 ? . 3_555
C(8) H(5) 3.434 ? . 3_555
C(8) H(7) 3.017 ? . 3_555
C(9) H(5) 3.462 ? . 3_555
C(9) H(7) 2.968 ? . 3_555
C(9) H(9) 3.383 ? . 3_555
C(10) H(1) 3.205 ? . 2_545
C(10) H(5) 3.385 ? . 3_555
C(10) H(9) 3.369 ? . 3_555
C(11) H(1) 3.303 ? . 2_545
C(11) H(9) 3.399 ? . 3_555
C(12) H(9) 3.435 ? . 3_555
C(13) H(3) 3.590 ? . 1_655
C(13) H(9) 3.390 ? . 3_555
C(14) H(7) 3.176 ? . 3_555
C(14) H(9) 3.377 ? . 3_555
C(15) H(17) 3.332 ? . 3_556
C(15) H(19) 3.247 ? . 3_556
C(16) H(17) 3.248 ? . 3_556
C(16) H(19) 3.045 ? . 3_556
C(17) H(15) 3.332 ? . 3_556
C(17) H(17) 3.064 ? . 3_556
C(18) H(15) 3.106 ? . 3_556
C(19) H(11) 3.455 ? . 2_445
C(19) H(15) 3.508 ? . 3_556
C(20) H(10) 3.472 ? . 4_545
C(21) H(19) 3.163 ? . 3_556
C(22) H(17) 3.245 ? . 3_556
C(22) H(18) 3.496 ? . 3_556
C(23) H(17) 3.279 ? . 3_556
C(23) H(18) 2.935 ? . 3_556
C(24) H(17) 3.515 ? . 3_556
C(24) H(18) 3.197 ? . 3_556
C(27) H(3) 3.430 ? . 2_455
C(27) H(18) 3.525 ? . 3_556
C(28) H(3) 3.341 ? . 2_455
C(28) H(18) 3.094 ? . 3_556
C(29) H(5) 3.506 ? . 3_555
C(36) H(20) 3.444 ? . 3_556
H(1) F(14) 2.641 ? . 1_655
H(1) F(15) 3.172 ? . 1_655
H(1) C(10) 3.205 ? . 2_555
H(1) C(11) 3.303 ? . 2_555
H(1) H(2) 3.396 ? . 2_555
H(1) H(7) 3.307 ? . 3_555
H(1) H(8) 3.256 ? . 3_555
H(2) F(1) 2.717 ? . 3_555
H(2) F(10) 3.501 ? . 4_544
H(2) F(15) 2.710 ? . 2_445
H(2) H(1) 3.396 ? . 2_545
H(2) H(5) 3.188 ? . 3_555
H(3) F(6) 3.049 ? . 1_455
H(3) F(7) 2.556 ? . 1_455
H(3) C(13) 3.590 ? . 1_455
H(3) C(27) 3.430 ? . 2_445
H(3) C(28) 3.341 ? . 2_445
H(3) H(4) 3.581 ? . 2_445
H(3) H(17) 2.976 ? . 3_556
H(4) F(6) 2.713 ? . 2_555
H(4) F(11) 3.521 ? . 3_556
H(4) F(12) 2.728 ? . 3_556
H(4) H(3) 3.581 ? . 2_455
H(4) H(18) 3.434 ? . 3_556
H(4) H(20) 3.398 ? . 3_556
H(5) F(10) 3.356 ? . 2_455
H(5) O(1) 3.534 ? . 3_555
H(5) O(3) 2.953 ? . 3_555
H(5) C(8) 3.434 ? . 3_555
H(5) C(9) 3.462 ? . 3_555
H(5) C(10) 3.385 ? . 3_555
H(5) C(29) 3.506 ? . 3_555
H(5) H(2) 3.188 ? . 3_555
H(5) H(5) 3.145 ? . 3_555
H(5) H(6) 3.015 ? . 3_555
H(6) F(1) 3.328 ? . 3_555
H(6) F(16) 3.299 ? . 2_445
H(6) O(1) 3.055 ? . 3_555
H(6) C(1) 3.509 ? . 3_555
H(6) C(2) 3.336 ? . 3_555
H(6) C(3) 3.234 ? . 3_555
H(6) H(5) 3.015 ? . 3_555
H(7) F(8) 3.351 ? . 3_555
H(7) F(14) 2.958 ? . 3_455
H(7) O(1) 3.588 ? . 3_555
H(7) O(3) 3.335 ? . 3_555
H(7) O(4) 3.525 ? . 3_555
H(7) C(1) 3.402 ? . 3_555
H(7) C(2) 3.406 ? . 3_555
H(7) C(7) 3.355 ? . 3_555
H(7) C(8) 3.017 ? . 3_555
H(7) C(9) 2.968 ? . 3_555
H(7) C(14) 3.176 ? . 3_555
H(7) H(1) 3.307 ? . 3_555
H(8) F(14) 3.022 ? . 3_455
H(8) F(16) 2.855 ? . 2_445
H(8) C(2) 3.113 ? . 3_555
H(8) C(3) 3.469 ? . 3_555
H(8) C(5) 3.537 ? . 3_555
H(8) C(6) 3.153 ? . 3_555
H(8) C(7) 2.943 ? . 3_555
H(8) H(1) 3.256 ? . 3_555
H(9) F(10) 2.874 ? . 2_455
H(9) F(11) 3.272 ? . 2_455
H(9) C(9) 3.383 ? . 3_555
H(9) C(10) 3.369 ? . 3_555
H(9) C(11) 3.399 ? . 3_555
H(9) C(12) 3.435 ? . 3_555
H(9) C(13) 3.390 ? . 3_555
H(9) C(14) 3.377 ? . 3_555
H(10) F(11) 2.823 ? . 4_444
H(10) F(13) 2.779 ? . 3_455
H(10) F(14) 3.196 ? . 3_455
H(10) C(20) 3.472 ? . 4_444
H(10) H(11) 3.429 ? . 3_455
H(11) F(10) 2.665 ? . 2_455
H(11) F(11) 3.590 ? . 2_455
H(11) C(19) 3.455 ? . 2_455
H(11) H(10) 3.429 ? . 3_455
H(12) F(11) 2.842 ? . 4_444
H(12) F(16) 2.724 ? . 2_445
H(13) F(2) 2.877 ? . 4_555
H(13) F(5) 2.654 ? . 2_555
H(14) F(2) 3.427 ? . 4_555
H(14) F(3) 2.725 ? . 2_545
H(14) C(5) 3.546 ? . 2_545
H(15) F(1) 2.882 ? . 4_555
H(15) F(2) 3.189 ? . 4_555
H(15) F(5) 2.943 ? . 2_555
H(15) F(7) 3.096 ? . 3_656
H(15) F(9) 3.338 ? . 3_556
H(15) C(3) 3.407 ? . 4_555
H(15) C(4) 3.532 ? . 4_555
H(15) C(17) 3.332 ? . 3_556
H(15) C(18) 3.106 ? . 3_556
H(15) C(19) 3.508 ? . 3_556
H(16) F(2) 2.786 ? . 4_555
H(16) F(7) 3.044 ? . 3_656
H(16) F(8) 2.956 ? . 3_656
H(16) C(4) 3.228 ? . 4_555
H(17) F(7) 2.734 ? . 3_656
H(17) O(6) 3.594 ? . 3_556
H(17) O(8) 3.501 ? . 3_556
H(17) C(15) 3.332 ? . 3_556
H(17) C(16) 3.248 ? . 3_556
H(17) C(17) 3.064 ? . 3_556
H(17) C(22) 3.245 ? . 3_556
H(17) C(23) 3.279 ? . 3_556
H(17) C(24) 3.515 ? . 3_556
H(17) H(3) 2.976 ? . 3_556
H(18) F(3) 2.859 ? . 2_545
H(18) C(22) 3.496 ? . 3_556
H(18) C(23) 2.935 ? . 3_556
H(18) C(24) 3.197 ? . 3_556
H(18) C(27) 3.525 ? . 3_556
H(18) C(28) 3.094 ? . 3_556
H(18) H(4) 3.434 ? . 3_556
H(19) F(12) 3.475 ? . 3_556
H(19) O(6) 2.916 ? . 3_556
H(19) C(15) 3.247 ? . 3_556
H(19) C(16) 3.045 ? . 3_556
H(19) C(21) 3.163 ? . 3_556
H(19) H(19) 3.567 ? . 3_556
H(19) H(20) 2.947 ? . 3_556
H(20) F(3) 2.908 ? . 2_545
H(20) O(8) 3.248 ? . 3_556
H(20) C(36) 3.444 ? . 3_556
H(20) H(4) 3.398 ? . 3_556
H(20) H(19) 2.947 ? . 3_556
H(20) H(20) 3.076 ? . 3_556
